data_4074534
loop_
_publ_author_name
'Wei, Qiao-Hua'
'Yin, Gang-Qiang'
'Zhang, Li-Yi'
'Chen, Zhong-Ning'

_publ_section_title
;
 Rhombic Dodecahedral Ag8M6(M = Cu, Ag, Au) Cluster Complexes of
 Ferrocenylethynyl Prepared by Reaction of (AgC&#x22EE;CFc)nwith
 [M2(Ph2PNHPh2)2(MeCN)2]2+(M = Cu, Ag, Au)
;
_journal_issue 21
_journal_name_full Organometallics
_journal_page_first 4941
_journal_paper_doi 10.1021/om0607346
_journal_volume 25
_journal_year 2006
_chemical_formula_sum 'C72 H64.5 Ag4 Au3 Cl0.5 Fe6 O5.5'
_chemical_formula_weight 2392.94
_chemical_name_systematic
;
 ?
;
_space_group_IT_number 2
_symmetry_cell_setting triclinic
_symmetry_space_group_name_Hall '-P 1'
_symmetry_space_group_name_H-M 'P -1'
_atom_sites_solution_hydrogens geom
_atom_sites_solution_primary direct
_atom_sites_solution_secondary difmap
_audit_creation_method SHELXL-97
_cell_angle_alpha 81.1260(10)
_cell_angle_beta 68.8830(10)
_cell_angle_gamma 62.6780(10)
_cell_formula_units_Z 2
_cell_length_a 15.68920(10)
_cell_length_b 16.7712(3)
_cell_length_c 17.7327(3)
_cell_measurement_reflns_used 7011
_cell_measurement_temperature 293(2)
_cell_measurement_theta_max 22.50
_cell_measurement_theta_min 1.23
_cell_volume 3866.69(11)
_computing_cell_refinement 'Siemens SMART & SAINT'
_computing_data_collection 'Siemens SMART'
_computing_data_reduction 'Siemens XPREP'
_computing_structure_refinement 'Siemens SHELXTL'
_computing_structure_solution 'Siemens SHELXTL'
_diffrn_ambient_temperature 293(2)
_diffrn_measured_fraction_theta_full 1.000
_diffrn_measured_fraction_theta_max 1.000
_diffrn_measurement_device_type 'Siemens SMART CCD'
_diffrn_measurement_method dtprofit.ref
_diffrn_radiation_monochromator graphite
_diffrn_radiation_source 'fine-focus sealed tube'
_diffrn_radiation_type MoK\a
_diffrn_radiation_wavelength 0.71073
_diffrn_reflns_av_R_equivalents 0.0499
_diffrn_reflns_av_sigmaI/netI 0.0633
_diffrn_reflns_limit_h_max 16
_diffrn_reflns_limit_h_min -16
_diffrn_reflns_limit_k_max 18
_diffrn_reflns_limit_k_min -15
_diffrn_reflns_limit_l_max 19
_diffrn_reflns_limit_l_min -18
_diffrn_reflns_number 16305
_diffrn_reflns_theta_full 22.50
_diffrn_reflns_theta_max 22.50
_diffrn_reflns_theta_min 1.23
_diffrn_standards_decay_% none
_diffrn_standards_interval_count none
_diffrn_standards_interval_time none
_diffrn_standards_number none
_exptl_absorpt_coefficient_mu 7.803
_exptl_absorpt_correction_T_max 1.0000
_exptl_absorpt_correction_T_min .5711
_exptl_absorpt_correction_type empirical
_exptl_absorpt_process_details 'SADABS (Sheldrick, 1996)'
_exptl_crystal_colour red
_exptl_crystal_density_diffrn 2.055
_exptl_crystal_density_method 'not measured'
_exptl_crystal_description prism
_exptl_crystal_F_000 2260
_exptl_crystal_size_max .40
_exptl_crystal_size_mid .24
_exptl_crystal_size_min .22
_refine_diff_density_max 2.052
_refine_diff_density_min -3.050
_refine_diff_density_rms 0.584
_refine_ls_extinction_method none
_refine_ls_goodness_of_fit_ref 1.228
_refine_ls_hydrogen_treatment constr
_refine_ls_matrix_type full
_refine_ls_number_parameters 823
_refine_ls_number_reflns 10090
_refine_ls_number_restraints 322
_refine_ls_restrained_S_all 1.210
_refine_ls_R_factor_all 0.1473
_refine_ls_R_factor_gt 0.0986
_refine_ls_shift/su_max 0.000
_refine_ls_shift/su_mean 0.000
_refine_ls_structure_factor_coef Fsqd
_refine_ls_weighting_details 'calc w=1/[\s^2^(Fo^2^)+(0.1099P)^2^+229.3763P] where P=(Fo^2^+2Fc^2^)/3'
_refine_ls_weighting_scheme calc
_refine_ls_wR_factor_gt 0.2530
_refine_ls_wR_factor_ref 0.3117
_reflns_number_gt 7146
_reflns_number_total 10090
_reflns_threshold_expression >2sigma(I)
_cod_data_source_file om0607346si20060813_054054.cif
_cod_data_source_block compound_4
_cod_depositor_comments
;
The following automatic conversions were performed:

'_symmetry_cell_setting' value 'Triclinic' changed to 'triclinic'
according to /home/saulius/struct/CIF-dictionaries/cif_core.dic
dictionary named 'cif_core.dic' version 2.4.1 from 2010-06-29.

Automatic conversion script
Id: cif_fix_values 1715 2011-07-08 13:25:40Z adriana 
;
_cod_original_cell_volume 3866.70(10)
_cod_original_sg_symbol_H-M P-1
_cod_original_formula_sum 'C72 H64.50 Ag4 Au3 Cl0.50 Fe6 O5.50'
_cod_database_code 4074534

loop_
_symmetry_equiv_pos_as_xyz
'x, y, z'
'-x, -y, -z'

loop_
_atom_site_label
_atom_site_type_symbol
_atom_site_fract_x
_atom_site_fract_y
_atom_site_fract_z
_atom_site_U_iso_or_equiv
_atom_site_adp_type
_atom_site_occupancy
_atom_site_symmetry_multiplicity
_atom_site_calc_flag
_atom_site_refinement_flags
Au1 Au 0.45761(11) 0.35650(10) 0.64852(9) 0.0613(4) Uani 1 1 d .
Au2 Au 0.71685(10) 0.45559(9) 0.54540(8) 0.0541(4) Uani 1 1 d .
Au3 Au 0.35988(10) 0.67321(10) 0.63440(8) 0.0594(4) Uani 1 1 d .
Ag1 Ag 0.43214(18) 0.36097(17) 0.48635(14) 0.0529(7) Uani 1 1 d .
Ag2 Ag 0.51045(17) 0.49700(16) 0.66588(14) 0.0462(6) Uani 1 1 d .
Ag3 Ag 0.3317(2) 0.69143(18) 0.47606(15) 0.0557(7) Uani 1 1 d .
Ag4 Ag 0.2827(2) 0.53816(17) 0.62720(15) 0.0529(7) Uani 1 1 d .
Fe1 Fe 0.1276(3) 0.3329(3) 0.5582(3) 0.0501(11) Uani 1 1 d .
Fe2 Fe 0.7700(3) 0.3246(3) 0.7965(3) 0.0548(12) Uani 1 1 d .
Fe3 Fe 1.0489(3) 0.2617(4) 0.2393(3) 0.0602(13) Uani 1 1 d .
Fe4 Fe 0.5472(3) 0.2566(3) 0.1769(3) 0.0495(11) Uani 1 1 d .
Fe5 Fe 0.2865(3) 0.4249(3) 0.9252(3) 0.0531(12) Uani 1 1 d .
Fe6 Fe 0.4081(4) 0.9534(3) 0.3675(3) 0.0596(13) Uani 1 1 d .
Cl Cl 0.5000 0.5000 0.5000 0.043(2) Uani 1 2 d S
C1 C 0.328(2) 0.381(2) 0.6246(19) 0.050(6) Uani 1 1 d DU
C2 C 0.245(2) 0.393(2) 0.6249(19) 0.051(5) Uani 1 1 d DU
C3 C 0.5831(19) 0.3359(19) 0.6729(17) 0.044(6) Uani 1 1 d DU
C4 C 0.6608(19) 0.3034(19) 0.6915(16) 0.042(6) Uani 1 1 d DU
C5 C 0.805(2) 0.3561(18) 0.4641(16) 0.046(6) Uani 1 1 d DU
C6 C 0.864(2) 0.3081(18) 0.4041(16) 0.045(6) Uani 1 1 d DU
C7 C 0.363(2) 0.4400(19) 0.3755(16) 0.046(6) Uani 1 1 d DU
C8 C 0.406(2) 0.3691(18) 0.3366(15) 0.041(6) Uani 1 1 d DU
C9 C 0.324(2) 0.590(2) 0.7244(17) 0.046(6) Uani 1 1 d DU
C10 C 0.286(2) 0.552(2) 0.7817(17) 0.046(6) Uani 1 1 d DU
C11 C 0.148(2) 0.408(2) 0.624(2) 0.057(5) Uani 1 1 d U
C12 C 0.098(2) 0.356(2) 0.677(2) 0.059(5) Uani 1 1 d U
H12A H 0.1195 0.3126 0.7181 0.071 Uiso 1 1 calc R
C13 C 0.003(3) 0.389(3) 0.659(2) 0.064(6) Uani 1 1 d U
H13A H -0.0499 0.3682 0.6842 0.077 Uiso 1 1 calc R
C14 C 0.003(3) 0.452(3) 0.600(2) 0.064(6) Uani 1 1 d U
H14A H -0.0514 0.4836 0.5759 0.077 Uiso 1 1 calc R
C15 C 0.090(2) 0.462(2) 0.579(2) 0.060(5) Uani 1 1 d U
H15A H 0.1072 0.5036 0.5373 0.072 Uiso 1 1 calc R
C16 C 0.116(4) 0.292(3) 0.462(3) 0.098(10) Uani 1 1 d U
H16A H 0.0604 0.3228 0.4391 0.118 Uiso 1 1 calc R
C17 C 0.201(4) 0.302(3) 0.439(3) 0.096(10) Uani 1 1 d U
H17A H 0.2144 0.3445 0.3984 0.116 Uiso 1 1 calc R
C18 C 0.265(4) 0.249(3) 0.480(3) 0.094(10) Uani 1 1 d U
H18A H 0.3317 0.2445 0.4718 0.113 Uiso 1 1 calc R
C19 C 0.218(4) 0.201(3) 0.533(3) 0.103(11) Uani 1 1 d U
H19A H 0.2458 0.1547 0.5700 0.124 Uiso 1 1 calc R
C20 C 0.122(3) 0.229(3) 0.519(3) 0.089(9) Uani 1 1 d U
H20A H 0.0720 0.2048 0.5456 0.107 Uiso 1 1 calc R
C21 C 0.743(2) 0.2672(18) 0.723(3) 0.063(10) Uani 1 1 d .
C22 C 0.842(2) 0.266(3) 0.683(2) 0.069(11) Uani 1 1 d .
H22A H 0.8628 0.2950 0.6315 0.082 Uiso 1 1 calc R
C23 C 0.898(3) 0.222(3) 0.735(3) 0.087(14) Uani 1 1 d .
H23A H 0.9672 0.2133 0.7256 0.105 Uiso 1 1 calc R
C24 C 0.840(3) 0.192(3) 0.800(3) 0.097(15) Uani 1 1 d .
H24A H 0.8622 0.1576 0.8453 0.116 Uiso 1 1 calc R
C25 C 0.745(3) 0.217(3) 0.794(3) 0.082(13) Uani 1 1 d .
H25A H 0.6903 0.2044 0.8320 0.098 Uiso 1 1 calc R
C26 C 0.659(3) 0.457(3) 0.820(2) 0.071(8) Uani 1 1 d U
H26A H 0.6046 0.4877 0.7968 0.086 Uiso 1 1 calc R
C27 C 0.755(3) 0.456(3) 0.790(2) 0.072(8) Uani 1 1 d U
H27A H 0.7798 0.4867 0.7412 0.086 Uiso 1 1 calc R
C28 C 0.810(3) 0.402(3) 0.843(2) 0.074(8) Uani 1 1 d U
H28A H 0.8791 0.3896 0.8388 0.089 Uiso 1 1 calc R
C29 C 0.745(3) 0.373(3) 0.902(2) 0.077(8) Uani 1 1 d U
H29A H 0.7605 0.3365 0.9487 0.092 Uiso 1 1 calc R
C30 C 0.655(3) 0.407(3) 0.890(2) 0.068(7) Uani 1 1 d U
H30A H 0.5957 0.3978 0.9255 0.082 Uiso 1 1 calc R
C31 C 0.938(2) 0.245(2) 0.3395(18) 0.054(9) Uani 1 1 d .
C32 C 0.933(2) 0.234(2) 0.265(3) 0.072(11) Uani 1 1 d .
H32A H 0.8735 0.2711 0.2479 0.086 Uiso 1 1 calc R
C33 C 1.019(3) 0.161(2) 0.220(2) 0.069(10) Uani 1 1 d .
H33A H 1.0321 0.1347 0.1687 0.082 Uiso 1 1 calc R
C34 C 1.081(3) 0.133(3) 0.269(3) 0.089(14) Uani 1 1 d .
H34A H 1.1496 0.0836 0.2544 0.107 Uiso 1 1 calc R
C35 C 1.034(3) 0.185(3) 0.338(2) 0.068(10) Uani 1 1 d .
H35A H 1.0632 0.1781 0.3801 0.081 Uiso 1 1 calc R
C36 C 1.048(4) 0.379(4) 0.242(3) 0.110(11) Uani 1 1 d U
H36A H 1.0003 0.4264 0.2830 0.132 Uiso 1 1 calc R
C37 C 1.141(3) 0.316(4) 0.241(3) 0.097(10) Uani 1 1 d U
H37A H 1.1707 0.3072 0.2834 0.117 Uiso 1 1 calc R
C38 C 1.186(4) 0.259(4) 0.172(3) 0.101(11) Uani 1 1 d U
H38A H 1.2520 0.2069 0.1549 0.121 Uiso 1 1 calc R
C39 C 1.117(3) 0.302(4) 0.130(3) 0.094(10) Uani 1 1 d U
H39A H 1.1274 0.2759 0.0797 0.113 Uiso 1 1 calc R
C40 C 1.036(4) 0.370(4) 0.163(3) 0.106(11) Uani 1 1 d U
H40A H 0.9800 0.4088 0.1427 0.127 Uiso 1 1 calc R
C41 C 0.442(2) 0.2910(19) 0.2881(15) 0.041(7) Uani 1 1 d .
C42 C 0.520(3) 0.207(2) 0.2908(19) 0.059(9) Uani 1 1 d .
H42A H 0.5630 0.1903 0.3244 0.070 Uiso 1 1 calc R
C43 C 0.525(3) 0.152(2) 0.237(2) 0.072(11) Uani 1 1 d .
H43A H 0.5723 0.0888 0.2262 0.086 Uiso 1 1 calc R
C44 C 0.446(3) 0.205(3) 0.2001(19) 0.066(11) Uani 1 1 d .
H44A H 0.4299 0.1841 0.1608 0.079 Uiso 1 1 calc R
C45 C 0.399(3) 0.288(3) 0.234(2) 0.064(10) Uani 1 1 d .
H45A H 0.3434 0.3397 0.2202 0.076 Uiso 1 1 calc R
C46 C 0.685(3) 0.260(3) 0.136(2) 0.069(8) Uani 1 1 d U
H46A H 0.7301 0.2430 0.1683 0.083 Uiso 1 1 calc R
C47 C 0.683(3) 0.201(3) 0.091(2) 0.080(9) Uani 1 1 d U
H47A H 0.7287 0.1375 0.0799 0.096 Uiso 1 1 calc R
C48 C 0.606(3) 0.259(3) 0.055(2) 0.075(9) Uani 1 1 d U
H48A H 0.5876 0.2375 0.0175 0.090 Uiso 1 1 calc R
C49 C 0.556(3) 0.347(3) 0.0857(19) 0.069(8) Uani 1 1 d U
H49A H 0.4992 0.3971 0.0727 0.083 Uiso 1 1 calc R
C50 C 0.607(3) 0.349(2) 0.1350(19) 0.059(7) Uani 1 1 d U
H50A H 0.5905 0.4010 0.1651 0.070 Uiso 1 1 calc R
C51 C 0.229(2) 0.516(2) 0.8491(19) 0.051(8) Uani 1 1 d .
C52 C 0.211(2) 0.442(3) 0.8504(18) 0.059(9) Uani 1 1 d .
H52A H 0.2322 0.4031 0.8046 0.070 Uiso 1 1 calc R
C53 C 0.146(3) 0.440(3) 0.931(2) 0.080(13) Uani 1 1 d .
H53A H 0.1200 0.3950 0.9513 0.096 Uiso 1 1 calc R
C54 C 0.137(3) 0.500(3) 0.9751(19) 0.070(11) Uani 1 1 d .
H54A H 0.1005 0.5097 1.0332 0.084 Uiso 1 1 calc R
C55 C 0.186(2) 0.554(3) 0.925(2) 0.067(10) Uani 1 1 d .
H55A H 0.1863 0.6070 0.9407 0.080 Uiso 1 1 calc R
C56 C 0.438(3) 0.385(2) 0.8906(17) 0.071(11) Uani 1 1 d D
H56 H 0.4791 0.4020 0.8407 0.085 Uiso 1 1 calc R
C57 C 0.418(3) 0.311(2) 0.900(2) 0.095(15) Uani 1 1 d D
H57 H 0.4425 0.2664 0.8586 0.114 Uiso 1 1 calc R
C58 C 0.350(2) 0.316(3) 0.978(2) 0.11(2) Uani 1 1 d D
H58 H 0.3225 0.2723 1.0016 0.134 Uiso 1 1 calc R
C59 C 0.340(2) 0.385(3) 1.0191(16) 0.082(15) Uani 1 1 d D
H59 H 0.3000 0.4019 1.0760 0.098 Uiso 1 1 calc R
C60 C 0.393(2) 0.4286(19) 0.965(2) 0.068(11) Uani 1 1 d D
H60A H 0.3955 0.4829 0.9765 0.081 Uiso 1 1 calc R
C61 C 0.454(2) 0.876(2) 0.458(2) 0.054(9) Uani 1 1 d .
C62 C 0.539(3) 0.862(2) 0.390(2) 0.067(10) Uani 1 1 d .
H62A H 0.5874 0.8043 0.3614 0.080 Uiso 1 1 calc R
C63 C 0.539(3) 0.945(3) 0.368(3) 0.093(14) Uani 1 1 d .
H63A H 0.5897 0.9563 0.3214 0.112 Uiso 1 1 calc R
C64 C 0.458(3) 1.009(3) 0.423(2) 0.077(12) Uani 1 1 d .
H64A H 0.4425 1.0732 0.4226 0.093 Uiso 1 1 calc R
C65 C 0.405(3) 0.967(2) 0.483(2) 0.065(10) Uani 1 1 d .
H65A H 0.3453 0.9957 0.5309 0.077 Uiso 1 1 calc R
C66 C 0.388(3) 0.911(2) 0.280(2) 0.099(10) Uani 1 1 d DU
H66A H 0.4325 0.8543 0.2500 0.119 Uiso 1 1 calc R
C67 C 0.302(3) 0.927(2) 0.351(2) 0.095(10) Uani 1 1 d DU
H67A H 0.2791 0.8818 0.3794 0.113 Uiso 1 1 calc R
C68 C 0.260(2) 1.017(2) 0.376(2) 0.102(10) Uani 1 1 d DU
H68A H 0.2026 1.0459 0.4244 0.122 Uiso 1 1 calc R
C69 C 0.316(3) 1.0593(18) 0.317(2) 0.099(10) Uani 1 1 d DU
H69A H 0.3038 1.1218 0.3189 0.119 Uiso 1 1 calc R
C70 C 0.393(3) 0.994(2) 0.2569(19) 0.102(11) Uani 1 1 d DU
H70A H 0.4434 1.0041 0.2096 0.122 Uiso 1 1 calc R
C71 C 0.393(2) 0.756(2) 0.5512(17) 0.051(9) Uani 1 1 d .
C72 C 0.422(2) 0.811(2) 0.501(2) 0.048(8) Uani 1 1 d .
O1 O 1.359(3) 0.012(2) 0.0083(18) 0.126(14) Uani 1 1 d .
O2 O 0.0000 0.0000 1.0000 0.26(5) Uani 1 2 d SU
O3 O -0.149(4) -0.175(2) 1.118(3) 0.19(2) Uani 1 1 d U
O4 O 1.185(4) 0.002(4) 0.734(4) 0.22(3) Uani 1 1 d U
O5 O 0.927(5) 0.111(3) 0.530(3) 0.24(3) Uani 1 1 d U
O6 O 1.097(8) -0.016(7) 0.600(6) 0.40(6) Uani 1 1 d U

loop_
_atom_site_aniso_label
_atom_site_aniso_U_11
_atom_site_aniso_U_22
_atom_site_aniso_U_33
_atom_site_aniso_U_23
_atom_site_aniso_U_13
_atom_site_aniso_U_12
Au1 0.0581(9) 0.0697(10) 0.0651(9) 0.0086(7) -0.0289(7) -0.0311(7)
Au2 0.0504(8) 0.0607(9) 0.0478(8) 0.0022(6) -0.0162(6) -0.0219(7)
Au3 0.0583(8) 0.0639(9) 0.0559(9) 0.0083(7) -0.0200(7) -0.0280(7)
Ag1 0.0496(14) 0.0558(16) 0.0459(14) 0.0090(11) -0.0183(11) -0.0176(12)
Ag2 0.0394(13) 0.0492(14) 0.0488(14) 0.0049(11) -0.0130(11) -0.0208(11)
Ag3 0.0634(16) 0.0668(17) 0.0449(14) 0.0043(12) -0.0173(12) -0.0364(14)
Ag4 0.0652(16) 0.0496(15) 0.0548(15) 0.0088(12) -0.0330(13) -0.0264(13)
Fe1 0.043(2) 0.056(3) 0.056(3) -0.006(2) -0.008(2) -0.029(2)
Fe2 0.043(3) 0.074(3) 0.051(3) 0.015(2) -0.024(2) -0.026(2)
Fe3 0.041(3) 0.080(4) 0.049(3) -0.004(2) -0.011(2) -0.020(3)
Fe4 0.044(2) 0.054(3) 0.046(3) -0.004(2) -0.010(2) -0.021(2)
Fe5 0.041(2) 0.078(3) 0.040(2) 0.015(2) -0.016(2) -0.028(2)
Fe6 0.072(3) 0.046(3) 0.069(3) 0.019(2) -0.037(3) -0.027(3)
Cl 0.051(6) 0.049(6) 0.028(5) 0.004(4) -0.017(4) -0.020(5)
C1 0.058(11) 0.050(12) 0.053(12) 0.016(10) -0.006(10) -0.046(10)
C2 0.056(10) 0.051(10) 0.054(10) 0.013(9) -0.008(9) -0.041(9)
C3 0.040(12) 0.043(13) 0.037(12) 0.009(10) -0.010(10) -0.013(11)
C4 0.035(12) 0.044(13) 0.035(12) 0.009(10) -0.013(10) -0.009(11)
C5 0.031(12) 0.041(14) 0.050(14) 0.013(10) -0.009(10) -0.009(11)
C6 0.034(12) 0.039(14) 0.052(14) 0.008(10) -0.013(10) -0.011(11)
C7 0.056(14) 0.065(16) 0.023(12) 0.009(10) -0.008(11) -0.037(13)
C8 0.053(14) 0.062(16) 0.019(12) 0.014(10) -0.015(10) -0.037(13)
C9 0.035(13) 0.063(16) 0.047(14) 0.012(11) -0.035(12) -0.014(11)
C10 0.035(13) 0.061(16) 0.047(14) 0.008(11) -0.034(12) -0.014(11)
C11 0.054(9) 0.065(10) 0.061(10) 0.004(8) -0.016(8) -0.038(8)
C12 0.055(10) 0.074(11) 0.058(11) -0.001(9) -0.020(9) -0.035(9)
C13 0.054(10) 0.080(12) 0.064(11) -0.002(9) -0.017(9) -0.035(10)
C14 0.051(10) 0.078(12) 0.068(11) -0.002(9) -0.021(9) -0.031(10)
C15 0.050(10) 0.072(11) 0.067(11) 0.001(9) -0.019(9) -0.036(9)
C16 0.092(18) 0.10(2) 0.10(2) -0.036(16) -0.006(17) -0.043(17)
C17 0.090(19) 0.10(2) 0.09(2) -0.036(16) -0.004(16) -0.043(17)
C18 0.089(19) 0.09(2) 0.10(2) -0.036(16) -0.004(16) -0.040(16)
C19 0.099(19) 0.09(2) 0.10(2) -0.038(16) -0.004(17) -0.030(17)
C20 0.084(18) 0.09(2) 0.10(2) -0.037(16) -0.004(17) -0.051(17)
C21 0.05(2) 0.012(15) 0.13(3) 0.016(17) -0.04(2) -0.005(14)
C22 0.019(16) 0.08(3) 0.09(3) -0.01(2) -0.015(17) -0.007(16)
C23 0.05(2) 0.14(4) 0.09(3) -0.01(3) -0.04(2) -0.03(3)
C24 0.07(3) 0.10(4) 0.12(4) 0.01(3) -0.06(3) -0.02(3)
C25 0.08(3) 0.06(3) 0.12(4) 0.05(2) -0.06(3) -0.04(2)
C26 0.058(14) 0.094(18) 0.063(15) 0.004(14) -0.020(13) -0.035(14)
C27 0.060(14) 0.096(18) 0.069(16) -0.006(14) -0.012(12) -0.046(13)
C28 0.064(15) 0.103(18) 0.065(16) -0.016(14) -0.022(12) -0.038(14)
C29 0.066(14) 0.109(18) 0.065(15) -0.004(14) -0.031(12) -0.039(14)
C30 0.053(13) 0.106(18) 0.063(15) 0.006(14) -0.035(12) -0.038(13)
C31 0.05(2) 0.08(2) 0.035(17) -0.025(16) -0.009(15) -0.023(18)
C32 0.031(18) 0.06(2) 0.12(3) -0.01(2) -0.03(2) -0.007(17)
C33 0.05(2) 0.06(2) 0.09(3) -0.02(2) -0.02(2) -0.013(18)
C34 0.04(2) 0.11(4) 0.10(3) -0.03(3) -0.01(2) -0.02(2)
C35 0.07(2) 0.08(3) 0.05(2) -0.024(19) -0.008(18) -0.03(2)
C36 0.084(17) 0.13(2) 0.094(19) 0.016(18) 0.002(17) -0.053(17)
C37 0.082(17) 0.13(2) 0.084(18) 0.014(17) -0.012(16) -0.067(17)
C38 0.082(18) 0.13(2) 0.082(19) 0.015(17) -0.010(16) -0.055(17)
C39 0.081(18) 0.13(2) 0.076(18) 0.011(17) -0.024(15) -0.051(17)
C40 0.076(18) 0.12(2) 0.090(19) 0.034(18) -0.007(17) -0.044(17)
C41 0.038(16) 0.038(17) 0.022(14) -0.012(12) -0.005(12) 0.004(14)
C42 0.09(3) 0.05(2) 0.040(19) -0.008(16) -0.019(18) -0.03(2)
C43 0.07(2) 0.05(2) 0.05(2) 0.002(18) 0.009(18) -0.006(18)
C44 0.11(3) 0.09(3) 0.033(18) -0.008(19) -0.009(19) -0.08(3)
C45 0.05(2) 0.09(3) 0.06(2) -0.03(2) -0.016(17) -0.03(2)
C46 0.061(15) 0.078(16) 0.054(14) 0.003(13) -0.014(12) -0.022(13)
C47 0.067(15) 0.083(17) 0.060(15) 0.002(13) -0.007(13) -0.020(14)
C48 0.083(16) 0.087(16) 0.035(14) -0.002(13) -0.009(12) -0.029(14)
C49 0.081(16) 0.075(15) 0.038(13) 0.012(12) -0.007(12) -0.036(13)
C50 0.072(15) 0.070(15) 0.037(13) 0.005(12) -0.013(12) -0.039(12)
C51 0.048(19) 0.06(2) 0.05(2) 0.000(17) -0.032(16) -0.018(17)
C52 0.037(17) 0.09(3) 0.036(18) -0.022(17) 0.011(14) -0.029(18)
C53 0.04(2) 0.15(4) 0.06(2) 0.01(3) -0.021(18) -0.05(2)
C54 0.07(2) 0.14(4) 0.017(16) 0.02(2) -0.015(16) -0.07(3)
C55 0.026(16) 0.07(2) 0.07(3) 0.00(2) -0.014(16) 0.001(16)
C56 0.06(2) 0.07(3) 0.05(2) 0.02(2) -0.017(19) -0.02(2)
C57 0.11(4) 0.05(3) 0.13(4) 0.02(3) -0.09(4) 0.00(2)
C58 0.03(2) 0.18(6) 0.10(4) 0.08(4) -0.04(2) -0.04(3)
C59 0.05(2) 0.13(4) 0.05(2) -0.01(3) -0.04(2) -0.01(2)
C60 0.05(2) 0.07(2) 0.09(3) 0.04(2) -0.04(2) -0.027(19)
C61 0.06(2) 0.05(2) 0.08(3) 0.045(18) -0.06(2) -0.035(17)
C62 0.05(2) 0.05(2) 0.10(3) 0.000(19) -0.01(2) -0.028(17)
C63 0.06(3) 0.09(3) 0.12(4) 0.02(3) -0.01(3) -0.05(3)
C64 0.08(3) 0.08(3) 0.06(2) 0.03(2) -0.05(2) -0.02(2)
C65 0.08(2) 0.05(2) 0.06(2) 0.009(17) -0.003(18) -0.04(2)
C66 0.13(2) 0.099(19) 0.11(2) 0.020(17) -0.078(17) -0.054(18)
C67 0.11(2) 0.099(19) 0.11(2) 0.035(18) -0.088(17) -0.049(18)
C68 0.10(2) 0.101(19) 0.13(2) 0.040(17) -0.083(17) -0.040(17)
C69 0.11(2) 0.09(2) 0.11(2) 0.044(16) -0.084(17) -0.033(17)
C70 0.12(2) 0.10(2) 0.10(2) 0.032(17) -0.079(18) -0.040(18)
C71 0.030(16) 0.09(3) 0.030(16) 0.018(17) -0.021(13) -0.018(17)
C72 0.047(18) 0.039(18) 0.07(2) 0.008(16) -0.048(17) -0.006(15)
O1 0.23(4) 0.07(2) 0.08(2) -0.005(16) -0.04(2) -0.07(2)
O2 0.04(2) 0.49(12) 0.12(4) 0.08(6) -0.05(3) -0.02(4)
O3 0.36(6) 0.06(2) 0.15(3) 0.02(2) -0.19(4) -0.02(3)
O4 0.14(4) 0.20(5) 0.24(6) -0.03(4) -0.09(4) 0.01(3)
O5 0.39(8) 0.08(3) 0.15(4) 0.02(3) 0.02(4) -0.09(4)
O6 0.42(9) 0.38(9) 0.39(9) 0.11(7) -0.04(7) -0.25(8)

loop_
_atom_type_symbol
_atom_type_description
_atom_type_scat_dispersion_real
_atom_type_scat_dispersion_imag
_atom_type_scat_source
C C 0.0033 0.0016 'International Tables Vol C Tables 4.2.6.8 and 6.1.1.4'
H H 0.0000 0.0000 'International Tables Vol C Tables 4.2.6.8 and 6.1.1.4'
O O 0.0106 0.0060 'International Tables Vol C Tables 4.2.6.8 and 6.1.1.4'
Cl Cl 0.1484 0.1585 'International Tables Vol C Tables 4.2.6.8 and 6.1.1.4'
Fe Fe 0.3463 0.8444 'International Tables Vol C Tables 4.2.6.8 and 6.1.1.4'
Ag Ag -0.8971 1.1015 'International Tables Vol C Tables 4.2.6.8 and 6.1.1.4'
Au Au -2.0133 8.8022 'International Tables Vol C Tables 4.2.6.8 and 6.1.1.4'

loop_
_geom_angle_atom_site_label_1
_geom_angle_atom_site_label_2
_geom_angle_atom_site_label_3
_geom_angle
_geom_angle_site_symmetry_1
_geom_angle_site_symmetry_3
C3 Au1 C1 178.5(12) . .
C3 Au1 Ag2 54.6(8) . .
C1 Au1 Ag2 123.9(8) . .
C3 Au1 Ag1 129.0(8) . .
C1 Au1 Ag1 51.6(8) . .
Ag2 Au1 Ag1 112.52(8) . .
C3 Au1 Ag3 54.6(8) . 2_666
C1 Au1 Ag3 126.1(8) . 2_666
Ag2 Au1 Ag3 75.04(7) . 2_666
Ag1 Au1 Ag3 74.56(7) . 2_666
C3 Au1 Ag4 128.1(8) . .
C1 Au1 Ag4 50.4(8) . .
Ag2 Au1 Ag4 73.58(7) . .
Ag1 Au1 Ag4 69.48(7) . .
Ag3 Au1 Ag4 117.01(8) 2_666 .
C5 Au2 C7 175.2(12) . 2_666
C5 Au2 Ag2 129.1(8) . .
C7 Au2 Ag2 55.7(8) 2_666 .
C5 Au2 Ag3 54.4(8) . 2_666
C7 Au2 Ag3 130.4(8) 2_666 2_666
Ag2 Au2 Ag3 74.72(7) . 2_666
C5 Au2 Ag1 124.8(8) . 2_666
C7 Au2 Ag1 55.2(8) 2_666 2_666
Ag2 Au2 Ag1 70.55(7) . 2_666
Ag3 Au2 Ag1 112.85(8) 2_666 2_666
C5 Au2 Ag4 54.2(8) . 2_666
C7 Au2 Ag4 125.7(8) 2_666 2_666
Ag2 Au2 Ag4 111.66(8) . 2_666
Ag3 Au2 Ag4 71.82(7) 2_666 2_666
Ag1 Au2 Ag4 70.61(7) 2_666 2_666
C71 Au3 C9 177.8(13) . .
C71 Au3 Ag2 124.4(8) . .
C9 Au3 Ag2 56.4(8) . .
C71 Au3 Ag3 56.8(9) . .
C9 Au3 Ag3 125.0(8) . .
Ag2 Au3 Ag3 115.68(9) . .
C71 Au3 Ag1 53.6(8) . 2_666
C9 Au3 Ag1 127.3(8) . 2_666
Ag2 Au3 Ag1 70.89(7) . 2_666
Ag3 Au3 Ag1 76.02(7) . 2_666
C71 Au3 Ag4 129.3(9) . .
C9 Au3 Ag4 52.6(8) . .
Ag2 Au3 Ag4 74.12(7) . .
Ag3 Au3 Ag4 72.47(7) . .
Ag1 Au3 Ag4 114.97(8) 2_666 .
C1 Ag1 C71 119.3(10) . 2_666
C1 Ag1 C7 122.3(9) . .
C71 Ag1 C7 117.8(9) 2_666 .
C1 Ag1 Au2 88.3(7) . 2_666
C71 Ag1 Au2 148.1(8) 2_666 2_666
C7 Ag1 Au2 41.8(6) . 2_666
C1 Ag1 Au1 43.0(7) . .
C71 Ag1 Au1 84.1(7) 2_666 .
C7 Ag1 Au1 152.6(6) . .
Au2 Ag1 Au1 111.03(9) 2_666 .
C1 Ag1 Au3 146.8(7) . 2_666
C71 Ag1 Au3 40.3(8) 2_666 2_666
C7 Ag1 Au3 86.6(6) . 2_666
Au2 Ag1 Au3 107.80(8) 2_666 2_666
Au1 Ag1 Au3 103.77(8) . 2_666
C3 Ag2 C9 121.0(9) . .
C3 Ag2 C7 114.4(9) . 2_666
C9 Ag2 C7 123.3(9) . 2_666
C3 Ag2 Au1 43.5(6) . .
C9 Ag2 Au1 85.5(7) . .
C7 Ag2 Au1 148.9(6) 2_666 .
C3 Ag2 Au3 153.2(6) . .
C9 Ag2 Au3 43.3(6) . .
C7 Ag2 Au3 88.5(7) 2_666 .
Au1 Ag2 Au3 109.80(8) . .
C3 Ag2 Au2 81.5(6) . .
C9 Ag2 Au2 154.0(6) . .
C7 Ag2 Au2 42.0(6) 2_666 .
Au1 Ag2 Au2 106.91(8) . .
Au3 Ag2 Au2 110.71(8) . .
C5 Ag3 C71 125.8(9) 2_666 .
C5 Ag3 C3 114.5(9) 2_666 2_666
C71 Ag3 C3 119.7(9) . 2_666
C5 Ag3 Au3 89.8(7) 2_666 .
C71 Ag3 Au3 41.3(7) . .
C3 Ag3 Au3 146.1(6) 2_666 .
C5 Ag3 Au2 41.3(6) 2_666 2_666
C71 Ag3 Au2 149.6(8) . 2_666
C3 Ag3 Au2 79.7(7) 2_666 2_666
Au3 Ag3 Au2 109.30(9) . 2_666
C5 Ag3 Au1 144.6(6) 2_666 2_666
C71 Ag3 Au1 82.9(7) . 2_666
C3 Ag3 Au1 41.5(6) 2_666 2_666
Au3 Ag3 Au1 105.34(9) . 2_666
Au2 Ag3 Au1 103.34(9) 2_666 2_666
C1 Ag4 C9 117.4(10) . .
C1 Ag4 C5 121.2(10) . 2_666
C9 Ag4 C5 121.3(9) . 2_666
C1 Ag4 C6 136.3(9) . 2_666
C9 Ag4 C6 101.4(9) . 2_666
C5 Ag4 C6 27.0(5) 2_666 2_666
C1 Ag4 Au2 87.2(7) . 2_666
C9 Ag4 Au2 147.3(6) . 2_666
C5 Ag4 Au2 40.7(6) 2_666 2_666
C6 Ag4 Au2 67.4(6) 2_666 2_666
C1 Ag4 Au3 143.7(6) . .
C9 Ag4 Au3 42.0(6) . .
C5 Ag4 Au3 86.9(7) 2_666 .
C6 Ag4 Au3 79.2(6) 2_666 .
Au2 Ag4 Au3 105.48(8) 2_666 .
C1 Ag4 Au1 41.8(6) . .
C9 Ag4 Au1 82.4(7) . .
C5 Ag4 Au1 148.3(6) 2_666 .
C6 Ag4 Au1 175.3(6) 2_666 .
Au2 Ag4 Au1 107.94(9) 2_666 .
Au3 Ag4 Au1 102.19(8) . .
C19 Fe1 C17 65(2) . .
C19 Fe1 C15 157.6(18) . .
C17 Fe1 C15 110.6(18) . .
C19 Fe1 C20 42.5(18) . .
C17 Fe1 C20 64.0(19) . .
C15 Fe1 C20 157.8(18) . .
C19 Fe1 C16 68(2) . .
C17 Fe1 C16 38.1(17) . .
C15 Fe1 C16 123.5(19) . .
C20 Fe1 C16 38.6(18) . .
C19 Fe1 C11 123.9(18) . .
C17 Fe1 C11 126.3(16) . .
C15 Fe1 C11 39.2(13) . .
C20 Fe1 C11 161.6(18) . .
C16 Fe1 C11 158.8(18) . .
C19 Fe1 C14 162.1(18) . .
C17 Fe1 C14 123.0(19) . .
C15 Fe1 C14 39.3(13) . .
C20 Fe1 C14 123.4(16) . .
C16 Fe1 C14 107.9(18) . .
C11 Fe1 C14 66.4(14) . .
C19 Fe1 C13 127.0(18) . .
C17 Fe1 C13 155.2(18) . .
C15 Fe1 C13 66.6(14) . .
C20 Fe1 C13 108.6(16) . .
C16 Fe1 C13 121.1(17) . .
C11 Fe1 C13 68.3(13) . .
C14 Fe1 C13 39.0(14) . .
C19 Fe1 C12 108.8(19) . .
C17 Fe1 C12 162.3(17) . .
C15 Fe1 C12 68.3(15) . .
C20 Fe1 C12 123.8(18) . .
C16 Fe1 C12 157.6(17) . .
C11 Fe1 C12 41.7(13) . .
C14 Fe1 C12 68.1(14) . .
C13 Fe1 C12 41.9(13) . .
C19 Fe1 C18 39.2(17) . .
C17 Fe1 C18 38.6(18) . .
C15 Fe1 C18 123.4(16) . .
C20 Fe1 C18 67.2(18) . .
C16 Fe1 C18 66(2) . .
C11 Fe1 C18 110.4(16) . .
C14 Fe1 C18 156.6(18) . .
C13 Fe1 C18 163.8(19) . .
C12 Fe1 C18 126.2(18) . .
C24 Fe2 C29 108(2) . .
C24 Fe2 C21 68.5(15) . .
C29 Fe2 C21 154.5(16) . .
C24 Fe2 C23 40.8(18) . .
C29 Fe2 C23 125.3(15) . .
C21 Fe2 C23 69.4(14) . .
C24 Fe2 C25 40.5(16) . .
C29 Fe2 C25 119.9(18) . .
C21 Fe2 C25 40.8(15) . .
C23 Fe2 C25 69.0(18) . .
C24 Fe2 C28 120.4(17) . .
C29 Fe2 C28 40.0(15) . .
C21 Fe2 C28 163.8(15) . .
C23 Fe2 C28 107.7(16) . .
C25 Fe2 C28 154.5(16) . .
C24 Fe2 C30 125(2) . .
C29 Fe2 C30 38.7(14) . .
C21 Fe2 C30 121.5(13) . .
C23 Fe2 C30 161.3(16) . .
C25 Fe2 C30 108.4(17) . .
C28 Fe2 C30 66.2(15) . .
C24 Fe2 C22 67.9(19) . .
C29 Fe2 C22 162.2(14) . .
C21 Fe2 C22 41.8(14) . .
C23 Fe2 C22 40.2(14) . .
C25 Fe2 C22 68.8(17) . .
C28 Fe2 C22 125.9(15) . .
C30 Fe2 C22 157.7(13) . .
C24 Fe2 C26 161.6(19) . .
C29 Fe2 C26 66.0(16) . .
C21 Fe2 C26 109.1(13) . .
C23 Fe2 C26 157.0(18) . .
C25 Fe2 C26 125.8(15) . .
C28 Fe2 C26 67.0(16) . .
C30 Fe2 C26 39.2(14) . .
C22 Fe2 C26 123.4(15) . .
C24 Fe2 C27 156.7(17) . .
C29 Fe2 C27 66.6(17) . .
C21 Fe2 C27 126.6(14) . .
C23 Fe2 C27 122.4(18) . .
C25 Fe2 C27 162.3(14) . .
C28 Fe2 C27 40.5(15) . .
C30 Fe2 C27 65.5(15) . .
C22 Fe2 C27 110.1(16) . .
C26 Fe2 C27 39.0(13) . .
C32 Fe3 C36 128.3(18) . .
C32 Fe3 C35 67.0(16) . .
C36 Fe3 C35 122.7(18) . .
C32 Fe3 C34 66.4(15) . .
C36 Fe3 C34 156(2) . .
C35 Fe3 C34 40.2(15) . .
C32 Fe3 C38 155.9(19) . .
C36 Fe3 C38 69(2) . .
C35 Fe3 C38 121.3(18) . .
C34 Fe3 C38 104.3(19) . .
C32 Fe3 C39 125.4(18) . .
C36 Fe3 C39 66(2) . .
C35 Fe3 C39 158.6(18) . .
C34 Fe3 C39 123.9(19) . .
C38 Fe3 C39 39.9(17) . .
C32 Fe3 C37 162.9(18) . .
C36 Fe3 C37 39.4(19) . .
C35 Fe3 C37 107.9(18) . .
C34 Fe3 C37 121.0(19) . .
C38 Fe3 C37 41.0(18) . .
C39 Fe3 C37 65.3(19) . .
C32 Fe3 C33 41.1(14) . .
C36 Fe3 C33 163(2) . .
C35 Fe3 C33 68.9(15) . .
C34 Fe3 C33 40.2(15) . .
C38 Fe3 C33 117.4(19) . .
C39 Fe3 C33 107.9(19) . .
C37 Fe3 C33 154.3(18) . .
C32 Fe3 C40 111.6(18) . .
C36 Fe3 C40 44(2) . .
C35 Fe3 C40 163.0(18) . .
C34 Fe3 C40 156(2) . .
C38 Fe3 C40 67.4(19) . .
C39 Fe3 C40 36.2(17) . .
C37 Fe3 C40 68(2) . .
C33 Fe3 C40 122(2) . .
C32 Fe3 C31 40.3(14) . .
C36 Fe3 C31 111.5(17) . .
C35 Fe3 C31 39.0(13) . .
C34 Fe3 C31 66.2(15) . .
C38 Fe3 C31 158.3(17) . .
C39 Fe3 C31 161.4(16) . .
C37 Fe3 C31 125.5(16) . .
C33 Fe3 C31 68.9(14) . .
C40 Fe3 C31 128.9(16) . .
C47 Fe4 C45 156.5(16) . .
C47 Fe4 C43 105.1(16) . .
C45 Fe4 C43 67.7(16) . .
C47 Fe4 C41 159.7(14) . .
C45 Fe4 C41 40.0(12) . .
C43 Fe4 C41 67.0(13) . .
C47 Fe4 C48 41.9(15) . .
C45 Fe4 C48 121.9(16) . .
C43 Fe4 C48 123.2(16) . .
C41 Fe4 C48 158.2(14) . .
C47 Fe4 C44 120.2(17) . .
C45 Fe4 C44 39.4(14) . .
C43 Fe4 C44 42.4(15) . .
C41 Fe4 C44 67.6(13) . .
C48 Fe4 C44 105.9(16) . .
C47 Fe4 C42 122.2(16) . .
C45 Fe4 C42 67.5(15) . .
C43 Fe4 C42 40.0(14) . .
C41 Fe4 C42 39.8(12) . .
C48 Fe4 C42 159.6(15) . .
C44 Fe4 C42 69.2(14) . .
C47 Fe4 C46 40.2(15) . .
C45 Fe4 C46 162.1(15) . .
C43 Fe4 C46 123.3(16) . .
C41 Fe4 C46 127.2(14) . .
C48 Fe4 C46 66.1(16) . .
C44 Fe4 C46 158.2(16) . .
C42 Fe4 C46 110.7(15) . .
C47 Fe4 C49 70.9(16) . .
C45 Fe4 C49 107.2(16) . .
C43 Fe4 C49 158.5(17) . .
C41 Fe4 C49 123.4(13) . .
C48 Fe4 C49 40.3(15) . .
C44 Fe4 C49 120.3(16) . .
C42 Fe4 C49 159.3(14) . .
C46 Fe4 C49 67.8(16) . .
C47 Fe4 C50 69.3(16) . .
C45 Fe4 C50 124.8(15) . .
C43 Fe4 C50 160.1(16) . .
C41 Fe4 C50 111.4(13) . .
C48 Fe4 C50 66.0(15) . .
C44 Fe4 C50 157.1(16) . .
C42 Fe4 C50 125.8(13) . .
C46 Fe4 C50 40.5(14) . .
C49 Fe4 C50 39.5(14) . .
C58 Fe5 C51 165.2(17) . .
C58 Fe5 C52 126.6(17) . .
C51 Fe5 C52 40.9(13) . .
C58 Fe5 C54 118.3(14) . .
C51 Fe5 C54 68.1(13) . .
C52 Fe5 C54 68.1(13) . .
C58 Fe5 C55 153.3(17) . .
C51 Fe5 C55 40.0(13) . .
C52 Fe5 C55 69.0(16) . .
C54 Fe5 C55 42.1(15) . .
C58 Fe5 C59 41.1(7) . .
C51 Fe5 C59 153.2(15) . .
C52 Fe5 C59 162.4(15) . .
C54 Fe5 C59 104.9(13) . .
C55 Fe5 C59 117.3(16) . .
C58 Fe5 C57 41.2(7) . .
C51 Fe5 C57 128.7(14) . .
C52 Fe5 C57 112.2(14) . .
C54 Fe5 C57 156.4(16) . .
C55 Fe5 C57 161.5(15) . .
C59 Fe5 C57 67.4(11) . .
C58 Fe5 C56 69.2(11) . .
C51 Fe5 C56 109.8(13) . .
C52 Fe5 C56 124.6(12) . .
C54 Fe5 C56 159.5(16) . .
C55 Fe5 C56 122.9(14) . .
C59 Fe5 C56 67.4(11) . .
C57 Fe5 C56 40.1(7) . .
C58 Fe5 C53 109.2(16) . .
C51 Fe5 C53 67.0(15) . .
C52 Fe5 C53 41.3(13) . .
C54 Fe5 C53 37.4(16) . .
C55 Fe5 C53 66.7(18) . .
C59 Fe5 C53 123.8(14) . .
C57 Fe5 C53 127.3(18) . .
C56 Fe5 C53 162.2(16) . .
C58 Fe5 C60 68.3(11) . .
C51 Fe5 C60 121.0(13) . .
C52 Fe5 C60 157.8(13) . .
C54 Fe5 C60 122.6(15) . .
C55 Fe5 C60 105.0(14) . .
C59 Fe5 C60 39.6(7) . .
C57 Fe5 C60 66.5(11) . .
C56 Fe5 C60 39.7(7) . .
C53 Fe5 C60 157.5(15) . .
C66 Fe6 C63 126.2(18) . .
C66 Fe6 C64 160.4(16) . .
C63 Fe6 C64 40.4(17) . .
C66 Fe6 C68 70.0(9) . .
C63 Fe6 C68 155.1(17) . .
C64 Fe6 C68 118.0(16) . .
C66 Fe6 C61 125.0(14) . .
C63 Fe6 C61 67.5(16) . .
C64 Fe6 C61 67.9(14) . .
C68 Fe6 C61 121.8(14) . .
C66 Fe6 C69 69.8(9) . .
C63 Fe6 C69 121.2(16) . .
C64 Fe6 C69 103.7(14) . .
C68 Fe6 C69 41.1(6) . .
C61 Fe6 C69 156.5(16) . .
C66 Fe6 C67 41.4(6) . .
C63 Fe6 C67 163.4(18) . .
C64 Fe6 C67 155.1(17) . .
C68 Fe6 C67 41.0(6) . .
C61 Fe6 C67 109.0(12) . .
C69 Fe6 C67 68.8(9) . .
C66 Fe6 C70 41.3(6) . .
C63 Fe6 C70 109.4(17) . .
C64 Fe6 C70 122.1(15) . .
C68 Fe6 C70 68.9(9) . .
C61 Fe6 C70 162.0(16) . .
C69 Fe6 C70 40.8(5) . .
C67 Fe6 C70 68.6(10) . .
C66 Fe6 C62 111.5(15) . .
C63 Fe6 C62 40.3(15) . .
C64 Fe6 C62 67.8(15) . .
C68 Fe6 C62 159.7(14) . .
C61 Fe6 C62 39.8(14) . .
C69 Fe6 C62 159.2(15) . .
C67 Fe6 C62 126.7(13) . .
C70 Fe6 C62 126.4(15) . .
C66 Fe6 C65 159.0(14) . .
C63 Fe6 C65 67.6(18) . .
C64 Fe6 C65 40.3(13) . .
C68 Fe6 C65 103.7(14) . .
C61 Fe6 C65 40.4(14) . .
C69 Fe6 C65 119.2(14) . .
C67 Fe6 C65 121.1(14) . .
C70 Fe6 C65 156.5(14) . .
C62 Fe6 C65 67.4(15) . .
C2 C1 Au1 169(3) . .
C2 C1 Ag1 106(2) . .
Au1 C1 Ag1 85.4(9) . .
C2 C1 Ag4 94(2) . .
Au1 C1 Ag4 87.9(10) . .
Ag1 C1 Ag4 94.2(9) . .
C1 C2 C11 179(3) . .
C4 C3 Au1 165(3) . .
C4 C3 Ag2 113(2) . .
Au1 C3 Ag2 81.9(9) . .
C4 C3 Ag3 97(2) . 2_666
Au1 C3 Ag3 83.9(9) . 2_666
Ag2 C3 Ag3 95.8(9) . 2_666
C3 C4 C21 173(3) . .
C6 C5 Au2 167(3) . .
C6 C5 Ag3 106(2) . 2_666
Au2 C5 Ag3 84.4(9) . 2_666
C6 C5 Ag4 87(2) . 2_666
Au2 C5 Ag4 85.1(9) . 2_666
Ag3 C5 Ag4 92.0(10) 2_666 2_666
C5 C6 C31 174(3) . .
C5 C6 Ag4 66.4(18) . 2_666
C31 C6 Ag4 120(2) . 2_666
C8 C7 Au2 170(2) . 2_666
C8 C7 Ag1 91(2) . .
Au2 C7 Ag1 83.1(9) 2_666 .
C8 C7 Ag2 106(2) . 2_666
Au2 C7 Ag2 82.3(10) 2_666 2_666
Ag1 C7 Ag2 88.1(10) . 2_666
C7 C8 C41 171(3) . .
C10 C9 Au3 169(3) . .
C10 C9 Ag4 94(2) . .
Au3 C9 Ag4 85.4(9) . .
C10 C9 Ag2 111(2) . .
Au3 C9 Ag2 80.3(9) . .
Ag4 C9 Ag2 94.5(11) . .
C9 C10 C51 173(3) . .
C15 C11 C2 132(3) . .
C15 C11 C12 109(3) . .
C2 C11 C12 119(3) . .
C15 C11 Fe1 70(2) . .
C2 C11 Fe1 124(3) . .
C12 C11 Fe1 69.7(18) . .
C11 C12 C13 104(3) . .
C11 C12 Fe1 68.6(19) . .
C13 C12 Fe1 68.9(19) . .
C11 C12 H12A 128.2 . .
C13 C12 H12A 128.2 . .
Fe1 C12 H12A 128.2 . .
C14 C13 C12 108(3) . .
C14 C13 Fe1 70(2) . .
C12 C13 Fe1 69.2(19) . .
C14 C13 H13A 125.9 . .
C12 C13 H13A 125.9 . .
Fe1 C13 H13A 125.9 . .
C13 C14 C15 110(3) . .
C13 C14 Fe1 71(2) . .
C15 C14 Fe1 70(2) . .
C13 C14 H14A 125.1 . .
C15 C14 H14A 125.1 . .
Fe1 C14 H14A 125.1 . .
C11 C15 C14 110(3) . .
C11 C15 Fe1 71(2) . .
C14 C15 Fe1 71(2) . .
C11 C15 H15A 125.1 . .
C14 C15 H15A 125.1 . .
Fe1 C15 H15A 125.1 . .
C17 C16 C20 107(5) . .
C17 C16 Fe1 70(3) . .
C20 C16 Fe1 70(3) . .
C17 C16 H16A 126.4 . .
C20 C16 H16A 126.4 . .
Fe1 C16 H16A 126.4 . .
C16 C17 C18 114(5) . .
C16 C17 Fe1 72(3) . .
C18 C17 Fe1 72(3) . .
C16 C17 H17A 123.2 . .
C18 C17 H17A 123.2 . .
Fe1 C17 H17A 123.2 . .
C17 C18 C19 106(5) . .
C17 C18 Fe1 69(3) . .
C19 C18 Fe1 69(3) . .
C17 C18 H18A 126.9 . .
C19 C18 H18A 126.9 . .
Fe1 C18 H18A 126.9 . .
C18 C19 C20 106(5) . .
C18 C19 Fe1 72(3) . .
C20 C19 Fe1 69(3) . .
C18 C19 H19A 127.1 . .
C20 C19 H19A 127.1 . .
Fe1 C19 H19A 127.1 . .
C16 C20 C19 107(4) . .
C16 C20 Fe1 71(3) . .
C19 C20 Fe1 68(2) . .
C16 C20 H20A 126.4 . .
C19 C20 H20A 126.4 . .
Fe1 C20 H20A 126.4 . .
C25 C21 C4 126(3) . .
C25 C21 C22 108(3) . .
C4 C21 C22 126(3) . .
C25 C21 Fe2 70(2) . .
C4 C21 Fe2 129(2) . .
C22 C21 Fe2 71(2) . .
C23 C22 C21 106(4) . .
C23 C22 Fe2 67(2) . .
C21 C22 Fe2 67(2) . .
C23 C22 H22A 126.9 . .
C21 C22 H22A 126.9 . .
Fe2 C22 H22A 126.9 . .
C24 C23 C22 108(3) . .
C24 C23 Fe2 69(3) . .
C22 C23 Fe2 72(2) . .
C24 C23 H23A 125.8 . .
C22 C23 H23A 125.8 . .
Fe2 C23 H23A 125.8 . .
C25 C24 C23 110(4) . .
C25 C24 Fe2 71(2) . .
C23 C24 Fe2 70(3) . .
C25 C24 H24A 125.0 . .
C23 C24 H24A 125.0 . .
Fe2 C24 H24A 125.0 . .
C24 C25 C21 107(4) . .
C24 C25 Fe2 68(3) . .
C21 C25 Fe2 69(2) . .
C24 C25 H25A 126.4 . .
C21 C25 H25A 126.4 . .
Fe2 C25 H25A 126.4 . .
C30 C26 C27 108(3) . .
C30 C26 Fe2 69(2) . .
C27 C26 Fe2 71(2) . .
C30 C26 H26A 126.1 . .
C27 C26 H26A 126.1 . .
Fe2 C26 H26A 126.1 . .
C26 C27 C28 107(4) . .
C26 C27 Fe2 70(2) . .
C28 C27 Fe2 68(2) . .
C26 C27 H27A 126.5 . .
C28 C27 H27A 126.5 . .
Fe2 C27 H27A 126.5 . .
C29 C28 C27 106(3) . .
C29 C28 Fe2 68(2) . .
C27 C28 Fe2 72(2) . .
C29 C28 H28A 127.0 . .
C27 C28 H28A 127.0 . .
Fe2 C28 H28A 127.0 . .
C30 C29 C28 110(4) . .
C30 C29 Fe2 73(2) . .
C28 C29 Fe2 72(2) . .
C30 C29 H29A 124.8 . .
C28 C29 H29A 124.8 . .
Fe2 C29 H29A 124.8 . .
C29 C30 C26 109(4) . .
C29 C30 Fe2 69(2) . .
C26 C30 Fe2 72(2) . .
C29 C30 H30A 125.4 . .
C26 C30 H30A 125.4 . .
Fe2 C30 H30A 125.4 . .
C35 C31 C32 105(3) . .
C35 C31 C6 125(3) . .
C32 C31 C6 130(3) . .
C35 C31 Fe3 68(2) . .
C32 C31 Fe3 65.3(19) . .
C6 C31 Fe3 129(3) . .
C31 C32 C33 113(3) . .
C31 C32 Fe3 74(2) . .
C33 C32 Fe3 73(2) . .
C31 C32 H32A 123.6 . .
C33 C32 H32A 123.6 . .
Fe3 C32 H32A 123.6 . .
C34 C33 C32 101(3) . .
C34 C33 Fe3 68(2) . .
C32 C33 Fe3 66(2) . .
C34 C33 H33A 129.3 . .
C32 C33 H33A 129.3 . .
Fe3 C33 H33A 129.3 . .
C35 C34 C33 112(4) . .
C35 C34 Fe3 70(3) . .
C33 C34 Fe3 72(3) . .
C35 C34 H34A 124.1 . .
C33 C34 H34A 124.1 . .
Fe3 C34 H34A 124.1 . .
C31 C35 C34 109(3) . .
C31 C35 Fe3 73(2) . .
C34 C35 Fe3 70(3) . .
C31 C35 H35A 125.6 . .
C34 C35 H35A 125.6 . .
Fe3 C35 H35A 125.6 . .
C37 C36 C40 107(5) . .
C37 C36 Fe3 73(3) . .
C40 C36 Fe3 72(3) . .
C37 C36 H36A 126.1 . .
C40 C36 H36A 126.1 . .
Fe3 C36 H36A 126.1 . .
C36 C37 C38 109(5) . .
C36 C37 Fe3 67(3) . .
C38 C37 Fe3 69(3) . .
C36 C37 H37A 125.4 . .
C38 C37 H37A 125.4 . .
Fe3 C37 H37A 125.4 . .
C39 C38 C37 103(5) . .
C39 C38 Fe3 70(3) . .
C37 C38 Fe3 70(3) . .
C39 C38 H38A 128.4 . .
C37 C38 H38A 128.4 . .
Fe3 C38 H38A 128.4 . .
C40 C39 C38 117(5) . .
C40 C39 Fe3 74(3) . .
C38 C39 Fe3 70(3) . .
C40 C39 H39A 121.1 . .
C38 C39 H39A 121.1 . .
Fe3 C39 H39A 121.1 . .
C39 C40 C36 103(5) . .
C39 C40 Fe3 70(3) . .
C36 C40 Fe3 65(3) . .
C39 C40 H40A 128.6 . .
C36 C40 H40A 128.6 . .
Fe3 C40 H40A 128.6 . .
C45 C41 C42 109(3) . .
C45 C41 C8 124(3) . .
C42 C41 C8 127(3) . .
C45 C41 Fe4 69.5(17) . .
C42 C41 Fe4 70.6(17) . .
C8 C41 Fe4 128(2) . .
C41 C42 C43 107(3) . .
C41 C42 Fe4 69.6(18) . .
C43 C42 Fe4 69.1(19) . .
C41 C42 H42A 126.4 . .
C43 C42 H42A 126.4 . .
Fe4 C42 H42A 126.4 . .
C42 C43 C44 108(3) . .
C42 C43 Fe4 71(2) . .
C44 C43 Fe4 69.4(19) . .
C42 C43 H43A 125.9 . .
C44 C43 H43A 125.9 . .
Fe4 C43 H43A 125.9 . .
C45 C44 C43 105(3) . .
C45 C44 Fe4 69.5(19) . .
C43 C44 Fe4 68(2) . .
C45 C44 H44A 127.5 . .
C43 C44 H44A 127.5 . .
Fe4 C44 H44A 127.5 . .
C44 C45 C41 111(3) . .
C44 C45 Fe4 71(2) . .
C41 C45 Fe4 70.5(18) . .
C44 C45 H45A 124.7 . .
C41 C45 H45A 124.7 . .
Fe4 C45 H45A 124.7 . .
C47 C46 C50 111(4) . .
C47 C46 Fe4 68(2) . .
C50 C46 Fe4 71(2) . .
C47 C46 H46A 124.6 . .
C50 C46 H46A 124.6 . .
Fe4 C46 H46A 124.6 . .
C46 C47 C48 104(4) . .
C46 C47 Fe4 72(2) . .
C48 C47 Fe4 70(2) . .
C46 C47 H47A 128.0 . .
C48 C47 H47A 128.0 . .
Fe4 C47 H47A 128.0 . .
C49 C48 C47 111(4) . .
C49 C48 Fe4 70.7(19) . .
C47 C48 Fe4 68(2) . .
C49 C48 H48A 124.2 . .
C47 C48 H48A 124.2 . .
Fe4 C48 H48A 124.2 . .
C50 C49 C48 106(4) . .
C50 C49 Fe4 71(2) . .
C48 C49 Fe4 69(2) . .
C50 C49 H49A 127.0 . .
C48 C49 H49A 127.0 . .
Fe4 C49 H49A 127.0 . .
C49 C50 C46 108(3) . .
C49 C50 Fe4 69(2) . .
C46 C50 Fe4 69(2) . .
C49 C50 H50A 126.0 . .
C46 C50 H50A 126.0 . .
Fe4 C50 H50A 126.0 . .
C55 C51 C52 110(3) . .
C55 C51 C10 121(3) . .
C52 C51 C10 129(3) . .
C55 C51 Fe5 71.1(19) . .
C52 C51 Fe5 70(2) . .
C10 C51 Fe5 125(2) . .
C51 C52 C53 105(3) . .
C51 C52 Fe5 69.5(18) . .
C53 C52 Fe5 72(2) . .
C51 C52 H52A 127.4 . .
C53 C52 H52A 127.4 . .
Fe5 C52 H52A 127.4 . .
C54 C53 C52 109(4) . .
C54 C53 Fe5 69(2) . .
C52 C53 Fe5 66.5(18) . .
C54 C53 H53A 125.0 . .
C52 C53 H53A 125.0 . .
Fe5 C53 H53A 125.0 . .
C53 C54 C55 110(3) . .
C53 C54 Fe5 74(2) . .
C55 C54 Fe5 69.5(18) . .
C53 C54 H54A 125.2 . .
C55 C54 H54A 125.2 . .
Fe5 C54 H54A 125.2 . .
C51 C55 C54 105(4) . .
C51 C55 Fe5 69(2) . .
C54 C55 Fe5 68(2) . .
C51 C55 H55A 127.5 . .
C54 C55 H55A 127.5 . .
Fe5 C55 H55A 127.5 . .
C57 C56 C60 107.9(8) . .
C57 C56 Fe5 69.8(17) . .
C60 C56 Fe5 72.0(17) . .
C57 C56 H56 126.0 . .
C60 C56 H56 126.0 . .
Fe5 C56 H56 126.0 . .
C56 C57 C58 107.7(8) . .
C56 C57 Fe5 70.0(17) . .
C58 C57 Fe5 65.6(18) . .
C56 C57 H57 126.0 . .
C58 C57 H57 126.0 . .
Fe5 C57 H57 126.0 . .
C59 C58 C57 107.8(8) . .
C59 C58 Fe5 73.2(19) . .
C57 C58 Fe5 73.2(19) . .
C59 C58 H58 125.9 . .
C57 C58 H58 125.9 . .
Fe5 C58 H58 125.9 . .
C60 C59 C58 108.1(8) . .
C60 C59 Fe5 72.2(16) . .
C58 C59 Fe5 65.7(17) . .
C60 C59 H59 125.9 . .
C58 C59 H59 125.9 . .
Fe5 C59 H59 125.9 . .
C59 C60 C56 107.9(8) . .
C59 C60 Fe5 68.3(16) . .
C56 C60 Fe5 68.3(17) . .
C59 C60 H60A 126.0 . .
C56 C60 H60A 126.0 . .
Fe5 C60 H60A 126.0 . .
C62 C61 C72 127(3) . .
C62 C61 C65 110(3) . .
C72 C61 C65 123(3) . .
C62 C61 Fe6 71(2) . .
C72 C61 Fe6 126(2) . .
C65 C61 Fe6 72.2(19) . .
C61 C62 C63 107(3) . .
C61 C62 Fe6 68.9(18) . .
C63 C62 Fe6 68(2) . .
C61 C62 H62A 126.6 . .
C63 C62 H62A 126.6 . .
Fe6 C62 H62A 126.6 . .
C64 C63 C62 109(4) . .
C64 C63 Fe6 70(2) . .
C62 C63 Fe6 72(2) . .
C64 C63 H63A 125.4 . .
C62 C63 H63A 125.4 . .
Fe6 C63 H63A 125.4 . .
C63 C64 C65 109(4) . .
C63 C64 Fe6 70(3) . .
C65 C64 Fe6 73(2) . .
C63 C64 H64A 125.5 . .
C65 C64 H64A 125.5 . .
Fe6 C64 H64A 125.5 . .
C64 C65 C61 105(3) . .
C64 C65 Fe6 67(2) . .
C61 C65 Fe6 67.4(19) . .
C64 C65 H65A 127.4 . .
C61 C65 H65A 127.4 . .
Fe6 C65 H65A 127.4 . .
C67 C66 C70 107.9(7) . .
C67 C66 Fe6 71.3(19) . .
C70 C66 Fe6 71.5(19) . .
C67 C66 H66A 126.0 . .
C70 C66 H66A 126.0 . .
Fe6 C66 H66A 126.0 . .
C66 C67 C68 108.0(7) . .
C66 C67 Fe6 67.4(19) . .
C68 C67 Fe6 69.0(18) . .
C66 C67 H67A 125.9 . .
C68 C67 H67A 125.9 . .
Fe6 C67 H67A 125.9 . .
C67 C68 C69 107.9(7) . .
C67 C68 Fe6 70.0(18) . .
C69 C68 Fe6 69.8(18) . .
C67 C68 H68A 126.0 . .
C69 C68 H68A 126.0 . .
Fe6 C68 H68A 126.0 . .
C70 C69 C68 107.9(7) . .
C70 C69 Fe6 69.9(19) . .
C68 C69 Fe6 69.1(18) . .
C70 C69 H69A 126.0 . .
C68 C69 H69A 126.0 . .
Fe6 C69 H69A 126.0 . .
C69 C70 C66 108.0(7) . .
C69 C70 Fe6 69.3(19) . .
C66 C70 Fe6 67.2(19) . .
C69 C70 H70A 125.9 . .
C66 C70 H70A 125.9 . .
Fe6 C70 H70A 125.9 . .
C72 C71 Au3 173(2) . .
C72 C71 Ag1 90.6(19) . 2_666
Au3 C71 Ag1 86.0(12) . 2_666
C72 C71 Ag3 105(2) . .
Au3 C71 Ag3 81.8(13) . .
Ag1 C71 Ag3 96.4(12) 2_666 .
C71 C72 C61 170(3) . .

loop_
_geom_bond_atom_site_label_1
_geom_bond_atom_site_label_2
_geom_bond_distance
_geom_bond_site_symmetry_2
Au1 C3 2.03(2) .
Au1 C1 2.07(3) .
Au1 Ag2 2.921(3) .
Au1 Ag1 3.028(3) .
Au1 Ag3 3.049(3) 2_666
Au1 Ag4 3.110(3) .
Au2 C5 1.99(3) .
Au2 C7 2.02(3) 2_666
Au2 Ag2 2.990(3) .
Au2 Ag3 3.005(3) 2_666
Au2 Ag1 3.010(3) 2_666
Au2 Ag4 3.044(3) 2_666
Au3 C71 1.97(3) .
Au3 C9 2.05(3) .
Au3 Ag2 2.942(3) .
Au3 Ag3 2.946(3) .
Au3 Ag1 3.031(3) 2_666
Au3 Ag4 3.055(3) .
Ag1 C1 2.38(3) .
Ag1 C71 2.45(3) 2_666
Ag1 C7 2.49(3) .
Ag1 Au2 3.010(3) 2_666
Ag1 Au3 3.031(3) 2_666
Ag2 C3 2.41(3) .
Ag2 C9 2.49(3) .
Ag2 C7 2.49(3) 2_666
Ag3 C5 2.45(3) 2_666
Ag3 C71 2.49(3) .
Ag3 C3 2.50(3) 2_666
Ag3 Au2 3.005(3) 2_666
Ag3 Au1 3.049(3) 2_666
Ag4 C1 2.40(3) .
Ag4 C9 2.44(3) .
Ag4 C5 2.48(3) 2_666
Ag4 C6 2.70(3) 2_666
Ag4 Au2 3.044(3) 2_666
Fe1 C19 2.02(5) .
Fe1 C17 2.02(5) .
Fe1 C15 2.03(4) .
Fe1 C20 2.03(4) .
Fe1 C16 2.04(5) .
Fe1 C11 2.04(3) .
Fe1 C14 2.05(4) .
Fe1 C13 2.05(3) .
Fe1 C12 2.05(3) .
Fe1 C18 2.06(4) .
Fe2 C24 1.98(5) .
Fe2 C29 2.00(4) .
Fe2 C21 2.00(4) .
Fe2 C23 2.00(4) .
Fe2 C25 2.02(4) .
Fe2 C28 2.05(4) .
Fe2 C30 2.05(4) .
Fe2 C22 2.06(4) .
Fe2 C26 2.08(4) .
Fe2 C27 2.10(4) .
Fe3 C32 1.96(3) .
Fe3 C36 1.97(6) .
Fe3 C35 2.01(4) .
Fe3 C34 2.01(5) .
Fe3 C38 2.03(4) .
Fe3 C39 2.03(4) .
Fe3 C37 2.04(5) .
Fe3 C33 2.06(4) .
Fe3 C40 2.07(5) .
Fe3 C31 2.08(3) .
Fe4 C47 2.00(4) .
Fe4 C45 2.01(3) .
Fe4 C43 2.01(4) .
Fe4 C41 2.02(3) .
Fe4 C48 2.02(3) .
Fe4 C44 2.02(3) .
Fe4 C42 2.03(3) .
Fe4 C46 2.04(4) .
Fe4 C49 2.05(3) .
Fe4 C50 2.07(3) .
Fe5 C58 1.92(4) .
Fe5 C51 1.99(3) .
Fe5 C52 1.99(3) .
Fe5 C54 2.00(4) .
Fe5 C55 2.01(3) .
Fe5 C59 2.02(3) .
Fe5 C57 2.02(3) .
Fe5 C56 2.02(3) .
Fe5 C53 2.06(3) .
Fe5 C60 2.07(3) .
Fe6 C66 1.98(4) .
Fe6 C63 2.00(4) .
Fe6 C64 2.00(4) .
Fe6 C68 2.02(4) .
Fe6 C61 2.02(3) .
Fe6 C69 2.03(3) .
Fe6 C67 2.03(3) .
Fe6 C70 2.04(4) .
Fe6 C62 2.05(4) .
Fe6 C65 2.09(4) .
C1 C2 1.22(2) .
C2 C11 1.42(4) .
C3 C4 1.23(2) .
C3 Ag3 2.50(3) 2_666
C4 C21 1.42(4) .
C5 C6 1.23(2) .
C5 Ag3 2.45(3) 2_666
C5 Ag4 2.48(3) 2_666
C6 C31 1.44(4) .
C6 Ag4 2.70(3) 2_666
C7 C8 1.24(2) .
C7 Au2 2.02(3) 2_666
C7 Ag2 2.49(3) 2_666
C8 C41 1.45(4) .
C9 C10 1.23(2) .
C10 C51 1.45(4) .
C11 C15 1.36(5) .
C11 C12 1.45(4) .
C12 C13 1.47(5) .
C12 H12A 0.9800 .
C13 C14 1.37(5) .
C13 H13A 0.9800 .
C14 C15 1.37(4) .
C14 H14A 0.9800 .
C15 H15A 0.9800 .
C16 C17 1.32(6) .
C16 C20 1.34(6) .
C16 H16A 0.9800 .
C17 C18 1.35(6) .
C17 H17A 0.9800 .
C18 C19 1.37(6) .
C18 H18A 0.9800 .
C19 C20 1.47(6) .
C19 H19A 0.9800 .
C20 H20A 0.9800 .
C21 C25 1.40(5) .
C21 C22 1.45(5) .
C22 C23 1.40(5) .
C22 H22A 0.9800 .
C23 C24 1.39(6) .
C23 H23A 0.9800 .
C24 C25 1.39(5) .
C24 H24A 0.9800 .
C25 H25A 0.9800 .
C26 C30 1.39(5) .
C26 C27 1.40(5) .
C26 H26A 0.9800 .
C27 C28 1.44(5) .
C27 H27A 0.9800 .
C28 C29 1.39(5) .
C28 H28A 0.9800 .
C29 C30 1.34(5) .
C29 H29A 0.9800 .
C30 H30A 0.9800 .
C31 C35 1.36(5) .
C31 C32 1.40(5) .
C32 C33 1.41(5) .
C32 H32A 0.9800 .
C33 C34 1.40(5) .
C33 H33A 0.9800 .
C34 C35 1.38(5) .
C34 H34A 0.9800 .
C35 H35A 0.9800 .
C36 C37 1.35(6) .
C36 C40 1.51(7) .
C36 H36A 0.9800 .
C37 C38 1.42(6) .
C37 H37A 0.9800 .
C38 C39 1.38(6) .
C38 H38A 0.9800 .
C39 C40 1.27(6) .
C39 H39A 0.9800 .
C40 H40A 0.9800 .
C41 C45 1.38(4) .
C41 C42 1.38(4) .
C42 C43 1.38(5) .
C42 H42A 0.9800 .
C43 C44 1.46(5) .
C43 H43A 0.9800 .
C44 C45 1.36(5) .
C44 H44A 0.9800 .
C45 H45A 0.9800 .
C46 C47 1.39(5) .
C46 C50 1.42(5) .
C46 H46A 0.9800 .
C47 C48 1.44(5) .
C47 H47A 0.9800 .
C48 C49 1.40(5) .
C48 H48A 0.9800 .
C49 C50 1.39(5) .
C49 H49A 0.9800 .
C50 H50A 0.9800 .
C51 C55 1.37(5) .
C51 C52 1.39(5) .
C52 C53 1.43(5) .
C52 H52A 0.9800 .
C53 C54 1.30(6) .
C53 H53A 0.9800 .
C54 C55 1.44(5) .
C54 H54A 0.9800 .
C55 H55A 0.9800 .
C56 C57 1.39(2) .
C56 C60 1.39(2) .
C56 H56 0.9800 .
C57 C58 1.39(2) .
C57 H57 0.9800 .
C58 C59 1.39(2) .
C58 H58 0.9800 .
C59 C60 1.38(2) .
C59 H59 0.9800 .
C60 H60A 0.9800 .
C61 C62 1.39(5) .
C61 C72 1.41(4) .
C61 C65 1.42(5) .
C62 C63 1.40(5) .
C62 H62A 0.9800 .
C63 C64 1.38(6) .
C63 H63A 0.9800 .
C64 C65 1.41(5) .
C64 H64A 0.9800 .
C65 H65A 0.9800 .
C66 C67 1.418(10) .
C66 C70 1.419(10) .
C66 H66A 0.9800 .
C67 C68 1.419(10) .
C67 H67A 0.9800 .
C68 C69 1.421(10) .
C68 H68A 0.9800 .
C69 C70 1.418(10) .
C69 H69A 0.9800 .
C70 H70A 0.9800 .
C71 C72 1.30(4) .
C71 Ag1 2.45(3) 2_666
